data_8103711
loop_
_publ_author_name
'Makovicky, E.'
'Sotofte, I.'
'Karup-Moller, S.'

_publ_section_title
;
 The crystal structure of Cu1.78 Bi4.73 Se8, an N = 3 pavonite homologue
 with a Cu-for-Bi substitution
;
_journal_name_full 'Zeitschrift fuer Kristallographie (149,1979-)'
_journal_page_first 122
_journal_page_last 127
_journal_volume 221
_journal_year 2006
_chemical_formula_sum 'Bi4.73 Cu1.78 Se8'
_chemical_name_systematic 'Cu1.78 Bi4.73 Se8'
_space_group_IT_number 12
_symmetry_space_group_name_Hall '-C 2y'
_symmetry_space_group_name_H-M 'C 1 2/m 1'
_cell_angle_alpha 90
_cell_angle_beta 115.61
_cell_angle_gamma 90
_cell_formula_units_Z 2
_cell_length_a 13.759
_cell_length_b 4.1684
_cell_length_c 14.683
_cell_volume 759.383
_citation_journal_id_ASTM ZEKRDZ
_cod_data_source_file Makovicky_ZEKRDZ_2006_685.cif
_cod_data_source_block Bi4.73Cu1.78Se8
_cod_original_cell_volume 759.3825
_cod_database_code 8103711

loop_
_symmetry_equiv_pos_as_xyz
x,y,z
-x,y,-z
-x,-y,-z
x,-y,z
x+1/2,y+1/2,z
-x+1/2,y+1/2,-z
-x+1/2,-y+1/2,-z
x+1/2,-y+1/2,z

loop_
_atom_site_label
_atom_site_type_symbol
_atom_site_fract_x
_atom_site_fract_y
_atom_site_fract_z
_atom_site_occupancy
_atom_site_U_iso_or_equiv
Se2 Se-2 0.8546 0.5 0.3385 1 0.0
Bi2 Bi+3 0.84626 0.5 0.14104 0.97 0.0
Se1 Se-2 0.667 0 0.0759 1 0.0
Cu4 Cu+2 0 0.65 0.5 0.313 0.0
Cu7 Cu+2 0.71 0.5 -0.01 0.016 0.0
Bi3 Bi+2 0.71585 0 0.35927 1 0.0
Se5 Se-2 0.6244 0.5 0.4499 1 0.0
Cu5 Cu+2 0.32 0.5 0.467 0.262 0.0
Cu2 Cu+2 0.93 0.5 0.15 0.03 0.0
Se3 Se-2 0.5022 0.5 0.1992 0.824 0.0
Bi1 Bi+3 0.5 0.5 0 0.824 0.0
Se4 Se-2 0.5065 0.5 0.1633 0.176 0.0
Cu6 Cu+2 0.951 0 0.426 0.161 0.0
Cu1 Cu+2 0.54 0.5 0.002 0.088 0.0
